data_7058073
loop_
_publ_author_name
'Guo, Xiao-Yu'
'Dong, Zhen-Peng'
'Zhao, Fei'
'Liu, Zhi-Liang'
'Wang, Yan-Qin'

_publ_section_title
;
 Zinc(ii)--organic framework as a multi-responsive photoluminescence
 sensor for efficient and recyclable detection of pesticide
 2,6-dichloro-4-nitroaniline, Fe(iii) and Cr(vi)
;
_journal_issue 5
_journal_name_full 'New Journal of Chemistry'
_journal_page_first 2353
_journal_paper_doi 10.1039/C8NJ05647A
_journal_volume 43
_journal_year 2019
_chemical_formula_sum 'C26 H18 N7 O3 Zn'
_chemical_formula_weight 541.84
_space_group_crystal_system triclinic
_space_group_IT_number 2
_space_group_name_Hall '-P 1'
_space_group_name_H-M_alt 'P -1'
_symmetry_space_group_name_Hall '-P 1'
_symmetry_space_group_name_H-M 'P -1'
_atom_sites_solution_hydrogens mixed
_audit_creation_method SHELXL-2014/7
_audit_update_record
;
2018-01-30 deposited with the CCDC.
2019-01-03 downloaded from the CCDC.
;
_cell_angle_alpha 108.994(13)
_cell_angle_beta 101.343(12)
_cell_angle_gamma 97.790(9)
_cell_formula_units_Z 2
_cell_length_a 9.1505(10)
_cell_length_b 10.4512(11)
_cell_length_c 13.869(2)
_cell_measurement_reflns_used 1706
_cell_measurement_temperature 293(2)
_cell_measurement_theta_max 70.7050
_cell_measurement_theta_min 3.5300
_cell_volume 1200.8(3)
_computing_structure_refinement 'SHELXL-2014/7 (Sheldrick, 2014)'
_diffrn_ambient_temperature 293(2)
_diffrn_measured_fraction_theta_full 0.997
_diffrn_measured_fraction_theta_max 0.997
_diffrn_measurement_device_type 'Enhance (Cu) X-ray Source'
_diffrn_radiation_type CuK\a
_diffrn_radiation_wavelength 1.54184
_diffrn_reflns_av_unetI/netI 0.0977
_diffrn_reflns_Laue_measured_fraction_full 0.997
_diffrn_reflns_Laue_measured_fraction_max 0.997
_diffrn_reflns_limit_h_max 10
_diffrn_reflns_limit_h_min -10
_diffrn_reflns_limit_k_max 12
_diffrn_reflns_limit_k_min -12
_diffrn_reflns_limit_l_max 16
_diffrn_reflns_limit_l_min -10
_diffrn_reflns_number 4297
_diffrn_reflns_point_group_measured_fraction_full 0.997
_diffrn_reflns_point_group_measured_fraction_max 0.997
_diffrn_reflns_theta_full 67.250
_diffrn_reflns_theta_max 67.250
_diffrn_reflns_theta_min 3.488
_diffrn_source 'fine-focus sealed X-ray tube'
_exptl_absorpt_coefficient_mu 1.792
_exptl_absorpt_correction_T_max 1.00000
_exptl_absorpt_correction_T_min 0.97216
_exptl_absorpt_correction_type multi-scan
_exptl_absorpt_process_details sadabs
_exptl_crystal_colour white
_exptl_crystal_density_diffrn 1.499
_exptl_crystal_description block
_exptl_crystal_F_000 554
_exptl_crystal_size_max 0.080
_exptl_crystal_size_mid 0.080
_exptl_crystal_size_min 0.070
_refine_diff_density_max 1.711
_refine_diff_density_min -0.508
_refine_diff_density_rms 0.152
_refine_ls_extinction_method none
_refine_ls_goodness_of_fit_ref 1.118
_refine_ls_hydrogen_treatment constr
_refine_ls_matrix_type full
_refine_ls_number_parameters 336
_refine_ls_number_reflns 4297
_refine_ls_number_restraints 0
_refine_ls_restrained_S_all 1.118
_refine_ls_R_factor_all 0.1237
_refine_ls_R_factor_gt 0.0922
_refine_ls_shift/su_max 0.000
_refine_ls_shift/su_mean 0.000
_refine_ls_structure_factor_coef Fsqd
_refine_ls_weighting_details 'w=1/[\s^2^(Fo^2^)+(0.1118P)^2^+4.2726P] where P=(Fo^2^+2Fc^2^)/3'
_refine_ls_weighting_scheme calc
_refine_ls_wR_factor_gt 0.2567
_refine_ls_wR_factor_ref 0.2778
_reflns_Friedel_coverage 0.000
_reflns_number_gt 3036
_reflns_number_total 4297
_reflns_threshold_expression 'I > 2\s(I)'
_cod_data_source_file c8nj05647a2.cif
_cod_data_source_block exp_8183_tw
_cod_depositor_comments 'Adding full bibliography for 7058073.cif.'
_cod_database_code 7058073
_shelx_shelxl_version_number 2014/7
_shelx_space_group_comment
;
The symmetry employed for this shelxl refinement is uniquely defined
by the following loop, which should always be used as a source of
symmetry information in preference to the above space-group names.
They are only intended as comments.
;
_shelx_estimated_absorpt_t_min 0.870
_shelx_estimated_absorpt_t_max 0.885

loop_
_space_group_symop_operation_xyz
'x, y, z'
'-x, -y, -z'

loop_
_atom_site_label
_atom_site_type_symbol
_atom_site_fract_x
_atom_site_fract_y
_atom_site_fract_z
_atom_site_U_iso_or_equiv
_atom_site_adp_type
_atom_site_occupancy
_atom_site_site_symmetry_order
_atom_site_calc_flag
_atom_site_refinement_flags_posn
_atom_site_refinement_flags_adp
Zn1 Zn 0.80796(14) 1.14769(11) 0.77770(9) 0.0351(4) Uani 1 1 d . .
N1 N 0.6535(8) 0.9666(7) 0.6935(6) 0.0372(16) Uani 1 1 d . .
N2 N 0.2473(8) 0.5307(7) 0.5643(5) 0.0347(16) Uani 1 1 d . .
N3 N -0.1057(8) 0.2408(7) 0.6851(6) 0.0359(16) Uani 1 1 d . .
N4 N 0.2322(10) 0.0454(9) -0.1303(7) 0.055(2) Uani 1 1 d . .
N5 N 0.1711(10) -0.0209(9) -0.2355(7) 0.051(2) Uani 1 1 d . .
N6 N 0.0360(10) 0.0034(8) -0.2636(6) 0.048(2) Uani 1 1 d . .
N7 N 0.0009(8) 0.0834(7) -0.1780(6) 0.0386(17) Uani 1 1 d . .
O1 O 0.5760(9) 1.2774(8) 0.7568(5) 0.0572(19) Uani 1 1 d . .
O2 O 0.7465(8) 1.2730(7) 0.8921(5) 0.0508(17) Uani 1 1 d . .
O3 O 0.2903(12) 0.1180(12) 0.6175(7) 0.104(4) Uani 1 1 d . .
H3C H 0.2515 0.0771 0.6534 0.125 Uiso 1 1 d R U
H3D H 0.3770 0.1680 0.6553 0.125 Uiso 1 1 d R U
C1 C 0.5320(11) 0.9268(10) 0.7263(7) 0.048(2) Uani 1 1 d . .
H1 H 0.5191 0.9844 0.7897 0.058 Uiso 1 1 calc R U
C2 C 0.4272(11) 0.8058(9) 0.6709(7) 0.044(2) Uani 1 1 d . .
H2 H 0.3463 0.7809 0.6972 0.052 Uiso 1 1 calc R U
C3 C 0.4422(9) 0.7201(8) 0.5750(7) 0.0318(18) Uani 1 1 d . .
C4 C 0.5647(10) 0.7606(9) 0.5409(7) 0.039(2) Uani 1 1 d . .
H4 H 0.5777 0.7057 0.4767 0.047 Uiso 1 1 calc R U
C5 C 0.6685(10) 0.8819(9) 0.6014(7) 0.040(2) Uani 1 1 d . .
H5 H 0.7525 0.9064 0.5777 0.048 Uiso 1 1 calc R U
C6 C 0.3276(9) 0.5865(8) 0.5110(7) 0.0305(17) Uani 1 1 d . .
C7 C 0.3055(10) 0.5301(8) 0.4031(7) 0.0361(19) Uani 1 1 d . .
H7 H 0.3632 0.5735 0.3697 0.043 Uiso 1 1 calc R U
C8 C 0.1976(10) 0.4093(9) 0.3445(7) 0.0350(19) Uani 1 1 d . .
C9 C 0.1098(10) 0.3531(8) 0.3998(7) 0.0349(19) Uani 1 1 d . .
H9 H 0.0317 0.2749 0.3635 0.042 Uiso 1 1 calc R U
C10 C 0.1399(9) 0.4138(8) 0.5067(6) 0.0307(17) Uani 1 1 d . .
C11 C 0.0541(9) 0.3544(8) 0.5697(6) 0.0297(17) Uani 1 1 d . .
C12 C 0.0873(10) 0.4123(9) 0.6774(7) 0.040(2) Uani 1 1 d . .
H12 H 0.1652 0.4906 0.7138 0.048 Uiso 1 1 calc R U
C13 C 0.0052(11) 0.3545(9) 0.7319(7) 0.044(2) Uani 1 1 d . .
H13 H 0.0284 0.3968 0.8050 0.053 Uiso 1 1 calc R U
C14 C -0.1385(11) 0.1845(9) 0.5816(7) 0.042(2) Uani 1 1 d . .
H14 H -0.2160 0.1053 0.5478 0.050 Uiso 1 1 calc R U
C15 C -0.0638(11) 0.2364(9) 0.5202(7) 0.042(2) Uani 1 1 d . .
H15 H -0.0917 0.1935 0.4471 0.050 Uiso 1 1 calc R U
C16 C 0.1728(10) 0.3381(8) 0.2292(7) 0.0363(19) Uani 1 1 d . .
C17 C 0.2982(10) 0.3364(10) 0.1852(7) 0.042(2) Uani 1 1 d . .
H17 H 0.3945 0.3864 0.2275 0.051 Uiso 1 1 calc R U
C18 C 0.2803(11) 0.2614(10) 0.0799(7) 0.043(2) Uani 1 1 d . .
H18 H 0.3653 0.2580 0.0526 0.052 Uiso 1 1 calc R U
C19 C 0.1384(11) 0.1917(9) 0.0150(7) 0.038(2) Uani 1 1 d . .
C20 C 0.0116(11) 0.1968(10) 0.0565(7) 0.041(2) Uani 1 1 d . .
H20 H -0.0851 0.1504 0.0131 0.049 Uiso 1 1 calc R U
C21 C 0.0297(10) 0.2707(9) 0.1624(7) 0.040(2) Uani 1 1 d . .
H21 H -0.0558 0.2753 0.1892 0.048 Uiso 1 1 calc R U
C22 C 0.1226(10) 0.1099(9) -0.0969(7) 0.0376(19) Uani 1 1 d . .
C23 C 0.6320(11) 1.3134(9) 0.8530(8) 0.043(2) Uani 1 1 d . .
C24 C 0.5638(11) 1.4104(9) 0.9305(7) 0.042(2) Uani 1 1 d . .
C25 C 0.4278(11) 1.4457(11) 0.8939(8) 0.050(2) Uani 1 1 d . .
H25 H 0.3787 1.4080 0.8223 0.060 Uiso 1 1 calc R U
C26 C 0.3649(11) 1.5362(10) 0.9628(8) 0.049(2) Uani 1 1 d . .
H26 H 0.2754 1.5610 0.9375 0.058 Uiso 1 1 calc R U

loop_
_atom_site_aniso_label
_atom_site_aniso_U_11
_atom_site_aniso_U_22
_atom_site_aniso_U_33
_atom_site_aniso_U_23
_atom_site_aniso_U_13
_atom_site_aniso_U_12
Zn1 0.0417(7) 0.0274(6) 0.0354(6) 0.0100(5) 0.0146(5) 0.0012(4)
N1 0.042(4) 0.025(4) 0.044(4) 0.011(3) 0.015(3) 0.001(3)
N2 0.038(4) 0.027(4) 0.037(4) 0.012(3) 0.011(3) 0.000(3)
N3 0.042(4) 0.028(4) 0.037(4) 0.013(3) 0.013(3) -0.001(3)
N4 0.054(5) 0.057(5) 0.049(5) 0.011(4) 0.016(4) 0.015(4)
N5 0.057(5) 0.047(5) 0.047(5) 0.006(4) 0.021(4) 0.017(4)
N6 0.059(5) 0.043(4) 0.036(4) 0.004(3) 0.016(4) 0.012(4)
N7 0.042(4) 0.031(4) 0.041(4) 0.009(3) 0.015(3) 0.007(3)
O1 0.067(5) 0.055(4) 0.041(4) 0.005(3) 0.016(3) 0.015(4)
O2 0.057(4) 0.056(4) 0.042(4) 0.010(3) 0.021(3) 0.026(3)
O3 0.102(8) 0.128(9) 0.058(6) 0.029(6) 0.011(5) -0.029(7)
C1 0.054(6) 0.044(5) 0.038(5) 0.003(4) 0.022(4) -0.004(4)
C2 0.044(5) 0.036(5) 0.044(5) 0.008(4) 0.015(4) -0.005(4)
C3 0.035(4) 0.024(4) 0.036(4) 0.010(3) 0.011(3) 0.002(3)
C4 0.044(5) 0.029(4) 0.041(5) 0.007(4) 0.015(4) 0.002(4)
C5 0.040(5) 0.034(5) 0.043(5) 0.010(4) 0.017(4) 0.000(4)
C6 0.032(4) 0.024(4) 0.039(5) 0.016(3) 0.009(3) 0.006(3)
C7 0.044(5) 0.025(4) 0.037(5) 0.010(4) 0.013(4) 0.000(4)
C8 0.041(5) 0.031(4) 0.036(5) 0.015(4) 0.014(4) 0.006(4)
C9 0.040(5) 0.023(4) 0.039(5) 0.011(4) 0.008(4) 0.000(3)
C10 0.039(4) 0.019(4) 0.035(4) 0.012(3) 0.012(4) 0.003(3)
C11 0.034(4) 0.024(4) 0.034(4) 0.014(3) 0.009(3) 0.004(3)
C12 0.046(5) 0.027(4) 0.043(5) 0.010(4) 0.012(4) -0.002(4)
C13 0.055(6) 0.037(5) 0.035(5) 0.015(4) 0.009(4) -0.008(4)
C14 0.045(5) 0.030(4) 0.044(5) 0.012(4) 0.009(4) -0.006(4)
C15 0.055(6) 0.030(5) 0.038(5) 0.013(4) 0.012(4) -0.001(4)
C16 0.051(5) 0.026(4) 0.033(4) 0.012(4) 0.014(4) 0.002(4)
C17 0.036(5) 0.039(5) 0.045(5) 0.010(4) 0.008(4) 0.002(4)
C18 0.040(5) 0.049(5) 0.041(5) 0.014(4) 0.018(4) 0.006(4)
C19 0.050(5) 0.027(4) 0.035(5) 0.012(4) 0.009(4) 0.001(4)
C20 0.042(5) 0.043(5) 0.035(5) 0.012(4) 0.008(4) 0.003(4)
C21 0.035(5) 0.042(5) 0.043(5) 0.017(4) 0.013(4) 0.004(4)
C22 0.043(5) 0.034(5) 0.039(5) 0.015(4) 0.015(4) 0.005(4)
C23 0.050(5) 0.030(5) 0.046(6) 0.010(4) 0.014(4) 0.007(4)
C24 0.051(5) 0.035(5) 0.041(5) 0.012(4) 0.019(4) 0.007(4)
C25 0.044(5) 0.053(6) 0.039(5) 0.003(4) 0.007(4) 0.007(5)
C26 0.046(5) 0.047(6) 0.047(6) 0.007(5) 0.012(4) 0.015(4)

loop_
_atom_type_symbol
_atom_type_description
_atom_type_scat_dispersion_real
_atom_type_scat_dispersion_imag
_atom_type_scat_source
C C 0.0181 0.0091 'International Tables Vol C Tables 4.2.6.8 and 6.1.1.4'
H H 0.0000 0.0000 'International Tables Vol C Tables 4.2.6.8 and 6.1.1.4'
O O 0.0492 0.0322 'International Tables Vol C Tables 4.2.6.8 and 6.1.1.4'
N N 0.0311 0.0180 'International Tables Vol C Tables 4.2.6.8 and 6.1.1.4'
Zn Zn -1.5491 0.6778 'International Tables Vol C Tables 4.2.6.8 and 6.1.1.4'

loop_
_geom_angle_atom_site_label_1
_geom_angle_atom_site_label_2
_geom_angle_atom_site_label_3
_geom_angle
_geom_angle_site_symmetry_1
_geom_angle_site_symmetry_3
O2 Zn1 N7 115.0(3) . 1_666
O2 Zn1 N1 114.7(3) . .
N7 Zn1 N1 102.9(3) 1_666 .
O2 Zn1 N3 114.0(3) . 1_665
N7 Zn1 N3 94.6(3) 1_666 1_665
N1 Zn1 N3 113.5(3) . 1_665
C5 N1 C1 117.1(7) . .
C5 N1 Zn1 120.7(6) . .
C1 N1 Zn1 122.2(6) . .
C6 N2 C10 116.6(7) . .
C14 N3 C13 117.3(7) . .
C14 N3 Zn1 123.5(6) . 1_445
C13 N3 Zn1 118.5(6) . 1_445
N5 N4 C22 103.8(8) . .
N6 N5 N4 110.6(7) . .
N5 N6 N7 109.1(8) . .
N6 N7 C22 105.9(7) . .
N6 N7 Zn1 109.6(6) . 1_444
C22 N7 Zn1 142.9(6) . 1_444
C23 O2 Zn1 108.5(6) . .
H3C O3 H3D 108.2 . .
N1 C1 C2 123.0(8) . .
N1 C1 H1 118.5 . .
C2 C1 H1 118.5 . .
C1 C2 C3 119.4(8) . .
C1 C2 H2 120.3 . .
C3 C2 H2 120.3 . .
C4 C3 C2 117.8(8) . .
C4 C3 C6 121.3(8) . .
C2 C3 C6 120.9(7) . .
C3 C4 C5 120.1(8) . .
C3 C4 H4 120.0 . .
C5 C4 H4 120.0 . .
N1 C5 C4 122.5(8) . .
N1 C5 H5 118.8 . .
C4 C5 H5 118.8 . .
N2 C6 C7 123.3(7) . .
N2 C6 C3 116.4(7) . .
C7 C6 C3 120.3(7) . .
C6 C7 C8 120.0(8) . .
C6 C7 H7 120.0 . .
C8 C7 H7 120.0 . .
C7 C8 C9 116.7(8) . .
C7 C8 C16 123.3(7) . .
C9 C8 C16 120.0(7) . .
C10 C9 C8 119.7(7) . .
C10 C9 H9 120.1 . .
C8 C9 H9 120.1 . .
N2 C10 C9 123.5(7) . .
N2 C10 C11 114.8(7) . .
C9 C10 C11 121.7(7) . .
C12 C11 C15 116.9(8) . .
C12 C11 C10 122.0(7) . .
C15 C11 C10 121.1(7) . .
C11 C12 C13 120.0(8) . .
C11 C12 H12 120.0 . .
C13 C12 H12 120.0 . .
N3 C13 C12 123.1(8) . .
N3 C13 H13 118.4 . .
C12 C13 H13 118.4 . .
N3 C14 C15 123.6(8) . .
N3 C14 H14 118.2 . .
C15 C14 H14 118.2 . .
C14 C15 C11 119.0(8) . .
C14 C15 H15 120.5 . .
C11 C15 H15 120.5 . .
C21 C16 C17 118.1(8) . .
C21 C16 C8 122.6(8) . .
C17 C16 C8 119.4(8) . .
C18 C17 C16 120.6(8) . .
C18 C17 H17 119.7 . .
C16 C17 H17 119.7 . .
C19 C18 C17 120.8(8) . .
C19 C18 H18 119.6 . .
C17 C18 H18 119.6 . .
C18 C19 C20 119.3(8) . .
C18 C19 C22 119.7(8) . .
C20 C19 C22 120.9(8) . .
C21 C20 C19 120.0(8) . .
C21 C20 H20 120.0 . .
C19 C20 H20 120.0 . .
C20 C21 C16 121.1(8) . .
C20 C21 H21 119.4 . .
C16 C21 H21 119.4 . .
N7 C22 N4 110.6(8) . .
N7 C22 C19 126.7(8) . .
N4 C22 C19 122.6(8) . .
O1 C23 O2 123.3(9) . .
O1 C23 C24 120.0(9) . .
O2 C23 C24 116.7(8) . .
C26 C24 C25 119.7(9) 2_687 .
C26 C24 C23 120.6(9) 2_687 .
C25 C24 C23 119.7(9) . .
C26 C25 C24 120.8(9) . .
C26 C25 H25 119.6 . .
C24 C25 H25 119.6 . .
C24 C26 C25 119.5(9) 2_687 .
C24 C26 H26 120.2 2_687 .
C25 C26 H26 120.2 . .

loop_
_geom_bond_atom_site_label_1
_geom_bond_atom_site_label_2
_geom_bond_distance
_geom_bond_site_symmetry_2
Zn1 O2 1.935(6) .
Zn1 N7 2.027(8) 1_666
Zn1 N1 2.032(7) .
Zn1 N3 2.056(7) 1_665
N1 C5 1.341(11) .
N1 C1 1.346(11) .
N2 C6 1.344(10) .
N2 C10 1.352(10) .
N3 C14 1.315(11) .
N3 C13 1.332(11) .
N3 Zn1 2.056(7) 1_445
N4 N5 1.355(12) .
N4 C22 1.355(12) .
N5 N6 1.305(12) .
N6 N7 1.337(10) .
N7 C22 1.343(11) .
N7 Zn1 2.027(8) 1_444
O1 C23 1.239(11) .
O2 C23 1.271(11) .
O3 H3C 0.8500 .
O3 H3D 0.8501 .
C1 C2 1.364(13) .
C1 H1 0.9300 .
C2 C3 1.385(12) .
C2 H2 0.9300 .
C3 C4 1.367(12) .
C3 C6 1.505(11) .
C4 C5 1.372(12) .
C4 H4 0.9300 .
C5 H5 0.9300 .
C6 C7 1.380(12) .
C7 C8 1.381(12) .
C7 H7 0.9300 .
C8 C9 1.410(11) .
C8 C16 1.483(12) .
C9 C10 1.363(12) .
C9 H9 0.9300 .
C10 C11 1.501(10) .
C11 C12 1.369(12) .
C11 C15 1.397(12) .
C12 C13 1.378(12) .
C12 H12 0.9300 .
C13 H13 0.9300 .
C14 C15 1.384(12) .
C14 H14 0.9300 .
C15 H15 0.9300 .
C16 C21 1.384(12) .
C16 C17 1.401(12) .
C17 C18 1.378(13) .
C17 H17 0.9300 .
C18 C19 1.373(13) .
C18 H18 0.9300 .
C19 C20 1.394(13) .
C19 C22 1.474(12) .
C20 C21 1.383(12) .
C20 H20 0.9300 .
C21 H21 0.9300 .
C23 C24 1.516(13) .
C24 C26 1.382(13) 2_687
C24 C25 1.393(14) .
C25 C26 1.384(13) .
C25 H25 0.9300 .
C26 C24 1.382(13) 2_687
C26 H26 0.9300 .
